data_7242685
loop_
_publ_author_name
'Xue, Yun-Shan'
'Ding, Ji'
'Sun, Dan-Ling'
'Cheng, Wei-Wei'
'Chen, Xuan-Rong'
'Huang, Xing-Cai'
'Wang, Jun'

_publ_section_title
;
 3D Ln-MOFs as multi-responsive luminescent probes for efficient sensing
 of Fe3+, Cr2O72&#x2212;, and antibiotics in aqueous solution
;
_journal_issue 21
_journal_name_full CrystEngComm
_journal_page_first 3838
_journal_page_last 3848
_journal_paper_doi 10.1039/D1CE00399B
_journal_volume 23
_journal_year 2021
_chemical_formula_moiety '0.25(C176 H184 N16 O72 Sm8), C3 H7 N O'
_chemical_formula_sum 'C47 H53 N5 O19 Sm2'
_chemical_formula_weight 1292.64
_space_group_crystal_system monoclinic
_space_group_IT_number 15
_space_group_name_Hall '-C 2yc'
_space_group_name_H-M_alt 'C 1 2/c 1'
_atom_sites_solution_hydrogens geom
_audit_creation_date 2020-07-30
_audit_creation_method
;
Olex2 1.2-beta
(compiled 2018.05.29 svn.r3508 for OlexSys, GUI svn.r5506)
;
_audit_update_record
;
2021-03-19 deposited with the CCDC.	2021-04-20 downloaded from the CCDC.
;
_cell_angle_alpha 90
_cell_angle_beta 100.718(2)
_cell_angle_gamma 90
_cell_formula_units_Z 4
_cell_length_a 28.531(2)
_cell_length_b 14.3021(9)
_cell_length_c 13.7731(9)
_cell_measurement_reflns_used 9951
_cell_measurement_temperature 150(2)
_cell_measurement_theta_max 26.47
_cell_measurement_theta_min 2.29
_cell_volume 5522.1(6)
_computing_cell_refinement 'SAINT v8.37A (Bruker, 2015)'
_computing_data_reduction 'SAINT v8.37A (Bruker, 2015)'
_computing_molecular_graphics 'Olex2 (Dolomanov et al., 2009)'
_computing_publication_material 'Olex2 (Dolomanov et al., 2009)'
_computing_structure_refinement 'ShelXL (Sheldrick, 2015)'
_diffrn_ambient_temperature 149.99
_diffrn_measured_fraction_theta_full 0.992
_diffrn_measured_fraction_theta_max 0.992
_diffrn_measurement_device_type 'Bruker APEX-II CCD'
_diffrn_measurement_method '\f and \w scans'
_diffrn_radiation_type MoK\a
_diffrn_radiation_wavelength 0.71073
_diffrn_reflns_av_R_equivalents 0.0503
_diffrn_reflns_av_unetI/netI 0.0432
_diffrn_reflns_Laue_measured_fraction_full 0.992
_diffrn_reflns_Laue_measured_fraction_max 0.992
_diffrn_reflns_limit_h_max 33
_diffrn_reflns_limit_h_min -33
_diffrn_reflns_limit_k_max 17
_diffrn_reflns_limit_k_min -17
_diffrn_reflns_limit_l_max 16
_diffrn_reflns_limit_l_min -15
_diffrn_reflns_number 19960
_diffrn_reflns_point_group_measured_fraction_full 0.992
_diffrn_reflns_point_group_measured_fraction_max 0.992
_diffrn_reflns_theta_full 25.048
_diffrn_reflns_theta_max 25.048
_diffrn_reflns_theta_min 2.604
_diffrn_standards_number 0
_exptl_absorpt_coefficient_mu 2.180
_exptl_absorpt_correction_T_max 0.7454
_exptl_absorpt_correction_T_min 0.5151
_exptl_absorpt_correction_type multi-scan
_exptl_absorpt_process_details
;
SADABS-2016/2 (Bruker,2016/2) was used for absorption correction.
wR2(int) was 0.0987 before and 0.0615 after correction.
The Ratio of minimum to maximum transmission is 0.6910.
The \l/2 correction factor is Not present.
;
_exptl_crystal_colour yellowish
_exptl_crystal_density_diffrn 1.555
_exptl_crystal_description block
_exptl_crystal_F_000 2584
_exptl_crystal_size_max 0.3
_exptl_crystal_size_mid 0.2
_exptl_crystal_size_min 0.11
_refine_diff_density_max 2.352
_refine_diff_density_min -0.835
_refine_diff_density_rms 0.149
_refine_ls_extinction_method none
_refine_ls_goodness_of_fit_ref 1.060
_refine_ls_hydrogen_treatment constr
_refine_ls_matrix_type full
_refine_ls_number_parameters 397
_refine_ls_number_reflns 4849
_refine_ls_number_restraints 182
_refine_ls_restrained_S_all 1.051
_refine_ls_R_factor_all 0.0566
_refine_ls_R_factor_gt 0.0428
_refine_ls_shift/su_max 0.000
_refine_ls_shift/su_mean 0.000
_refine_ls_structure_factor_coef Fsqd
_refine_ls_weighting_details 'w=1/[\s^2^(Fo^2^)+(0.0546P)^2^+53.2209P] where P=(Fo^2^+2Fc^2^)/3'
_refine_ls_weighting_scheme calc
_refine_ls_wR_factor_gt 0.1071
_refine_ls_wR_factor_ref 0.1125
_reflns_Friedel_coverage 0.000
_reflns_number_gt 3976
_reflns_number_total 4849
_reflns_threshold_expression 'I > 2\s(I)'
_cod_data_source_file d1ce00399b2.cif
_cod_data_source_block 222_sq_CCDC1
_cod_depositor_comments 'Adding full bibliography for 7242680--7242686.cif.'
_cod_database_code 7242685
_shelx_shelxl_version_number 2018/3
_shelx_space_group_comment
;
The symmetry employed for this shelxl refinement is uniquely defined
by the following loop, which should always be used as a source of
symmetry information in preference to the above space-group names.
They are only intended as comments.
;
_shelx_estimated_absorpt_t_max 0.796
_shelx_estimated_absorpt_t_min 0.561
_olex2_refinement_description
;
1. Fixed Uiso
 At 1.2 times of:
  All C(H) groups, All C(H,H) groups
 At 1.5 times of:
  All C(H,H,H) groups
2. Restrained distances
 O9-C23 = O9-C20
 1.2 with sigma of 0.01
 N2-C20 = N3-C23
 1.3 with sigma of 0.01
 N2-C21 = N2-C22 = N3-C25 = N3-C24
 1.49 with sigma of 0.01
 C23-C25
 2.5 with sigma of 0.01
 C25-C24
 2.5 with sigma of 0.01
 N4-C28 = N4-C27
 1.49 with sigma of 0.01
 N4-C26
 1.3 with sigma of 0.01
 H19A_$1-H28B
 2.2 with sigma of 0.01
3. Uiso/Uaniso restraints and constraints
C23 \\sim N3 \\sim C25 \\sim C22 \\sim N2 \\sim C20 \\sim C21 \\sim C24: within
2A with sigma of 0.01 and sigma for terminal atoms of 0.01
Uanis(N1) \\sim Ueq, Uanis(C11) \\sim Ueq, Uanis(C17) \\sim Ueq, Uanis(C18)
\\sim Ueq, Uanis(C19) \\sim Ueq, Uanis(C22) \\sim Ueq, Uanis(C23) \\sim Ueq,
Uanis(C25) \\sim Ueq, Uanis(C24) \\sim Ueq, Uanis(N4) \\sim Ueq, Uanis(C26)
\\sim Ueq, Uanis(C27) \\sim Ueq, Uanis(C28) \\sim Ueq: with sigma of 0.01 and
sigma for terminal atoms of 0.02
4. Others
 Sof(N3)=Sof(C23)=Sof(H23)=Sof(C25)=Sof(H25A)=Sof(H25B)=Sof(H25C)=Sof(C24)=
 Sof(H24A)=Sof(H24B)=Sof(H24C)=1-FVAR(1)
 Sof(N2)=Sof(C20)=Sof(H20)=Sof(C21)=Sof(H21A)=Sof(H21B)=Sof(H21C)=Sof(C22)=
 Sof(H22A)=Sof(H22B)=Sof(H22C)=FVAR(1)
 Fixed Sof: O10(0.5) N4(0.5) C26(0.5) H26(0.5) C28(0.5) H28A(0.5) H28B(0.5)
 H28C(0.5) C27(0.5) H27A(0.5) H27B(0.5) H27C(0.5)
5.a Secondary CH2 refined with riding coordinates:
 C9(H9A,H9B)
5.b Aromatic/amide H refined with riding coordinates:
 C15(H15), C14(H14), C2(H2), C4(H4), C6(H6), C11(H11), C12(H12), C20(H20),
 C17(H17), C26(H26), C23(H23)
5.c Idealised Me refined as rotating group:
 C21(H21A,H21B,H21C), C22(H22A,H22B,H22C), C19(H19A,H19B,H19C), C18(H18A,H18B,
 H18C), C28(H28A,H28B,H28C), C27(H27A,H27B,H27C), C25(H25A,H25B,H25C), C24(H24A,
 H24B,H24C)
;
_platon_squeeze_void_probe_radius 1.20
_olex2_submission_special_instructions 'No special instructions were received'

loop_
_space_group_symop_operation_xyz
'x, y, z'
'-x, y, -z+1/2'
'x+1/2, y+1/2, z'
'-x+1/2, y+1/2, -z+1/2'
'-x, -y, -z'
'x, -y, z-1/2'
'-x+1/2, -y+1/2, -z'
'x+1/2, -y+1/2, z-1/2'

loop_
_atom_site_label
_atom_site_type_symbol
_atom_site_fract_x
_atom_site_fract_y
_atom_site_fract_z
_atom_site_U_iso_or_equiv
_atom_site_adp_type
_atom_site_occupancy
_atom_site_site_symmetry_order
_atom_site_calc_flag
_atom_site_refinement_flags_posn
_atom_site_refinement_flags_adp
_atom_site_refinement_flags_occupancy
_atom_site_disorder_assembly
_atom_site_disorder_group
Sm4 Sm 0.31848(2) 0.21437(2) 0.54319(2) 0.01595(12) Uani 1 1 d . . . . .
O2 O 0.30056(14) 0.2664(3) 0.3745(3) 0.0214(9) Uani 1 1 d . . . . .
O7 O 0.60484(16) 0.1867(3) 0.0028(4) 0.0356(12) Uani 1 1 d . . . . .
O1 O 0.22814(14) 0.3323(3) 0.3339(3) 0.0306(11) Uani 1 1 d . . . . .
O3 O 0.20387(14) 0.5708(3) 0.0552(3) 0.0280(10) Uani 1 1 d . . . . .
O5 O 0.39869(14) 0.4144(3) 0.1458(3) 0.0265(10) Uani 1 1 d . . . . .
O8 O 0.3581(2) 0.2837(3) 0.6956(3) 0.0435(13) Uani 1 1 d . . . . .
O4 O 0.26792(14) 0.6519(3) 0.0417(3) 0.0223(9) Uani 1 1 d . . . . .
O9 O 0.35765(18) 0.0826(4) 0.6462(4) 0.0445(13) Uani 1 1 d D . . . .
O6 O 0.61747(15) 0.3374(3) -0.0121(3) 0.0304(10) Uani 1 1 d . . . . .
C15 C 0.4799(2) 0.2282(5) 0.1103(6) 0.0397(18) Uani 1 1 d . . . . .
H15 H 0.462451 0.176225 0.127744 0.048 Uiso 1 1 calc R . . . .
C14 C 0.5209(2) 0.2134(5) 0.0709(6) 0.0381(18) Uani 1 1 d . . . . .
H14 H 0.531185 0.151411 0.061403 0.046 Uiso 1 1 calc R . . . .
C3 C 0.27880(19) 0.5076(4) 0.1306(4) 0.0182(12) Uani 1 1 d . . . . .
C1 C 0.2889(2) 0.3815(4) 0.2492(4) 0.0189(12) Uani 1 1 d . . . . .
C7 C 0.2712(2) 0.3214(4) 0.3255(4) 0.0204(13) Uani 1 1 d . . . . .
C2 C 0.26012(19) 0.4498(4) 0.1958(4) 0.0180(12) Uani 1 1 d . . . . .
H2 H 0.227950 0.457052 0.203710 0.022 Uiso 1 1 calc R . . . .
C4 C 0.3258(2) 0.4960(4) 0.1173(4) 0.0200(12) Uani 1 1 d . . . . .
H4 H 0.338873 0.536593 0.074587 0.024 Uiso 1 1 calc R . . . .
C9 C 0.4217(2) 0.3284(5) 0.1734(5) 0.0328(16) Uani 1 1 d . . . . .
H9A H 0.399257 0.276140 0.153213 0.039 Uiso 1 1 calc R . . . .
H9B H 0.432021 0.325981 0.246061 0.039 Uiso 1 1 calc R . . . .
C6 C 0.33544(19) 0.3686(4) 0.2345(4) 0.0193(12) Uani 1 1 d . . . . .
H6 H 0.355038 0.321725 0.270331 0.023 Uiso 1 1 calc R . . . .
C5 C 0.35309(19) 0.4247(4) 0.1670(4) 0.0202(12) Uani 1 1 d . . . . .
C13 C 0.5469(2) 0.2892(4) 0.0454(4) 0.0214(13) Uani 1 1 d . . . . .
N2 N 0.3847(7) 0.0148(6) 0.8018(8) 0.063(2) Uani 0.771(8) 1 d D U P A 1
C16 C 0.5928(2) 0.2709(4) 0.0095(4) 0.0216(13) Uani 1 1 d . . . . .
C8 C 0.2482(2) 0.5811(4) 0.0726(4) 0.0219(13) Uani 1 1 d . . . . .
C10 C 0.4645(2) 0.3183(5) 0.1243(5) 0.0288(14) Uani 1 1 d . . . . .
C11 C 0.4900(2) 0.3936(5) 0.0980(5) 0.0362(17) Uani 1 1 d . U . . .
H11 H 0.479797 0.455649 0.107431 0.043 Uiso 1 1 calc R . . . .
N1 N 0.3790(3) 0.3803(6) 0.8278(6) 0.066(2) Uani 1 1 d . U . . .
C12 C 0.5308(2) 0.3780(5) 0.0575(5) 0.0353(17) Uani 1 1 d . . . . .
H12 H 0.547684 0.429840 0.038042 0.042 Uiso 1 1 calc R . . . .
C20 C 0.3695(4) 0.0807(7) 0.7374(6) 0.055(2) Uani 0.771(8) 1 d D U P A 1
H20 H 0.367054 0.139998 0.767228 0.066 Uiso 0.771(8) 1 calc R . P A 1
C17 C 0.3495(4) 0.3236(8) 0.7641(7) 0.071(3) Uani 1 1 d . U . . .
H17 H 0.318182 0.315687 0.777110 0.085 Uiso 1 1 calc R . . . .
C21 C 0.4014(4) 0.0253(8) 0.9101(7) 0.065(3) Uani 0.771(8) 1 d D U P A 1
H21A H 0.436019 0.016484 0.926112 0.097 Uiso 0.771(8) 1 calc GR . P A 1
H21B H 0.385760 -0.021672 0.945044 0.097 Uiso 0.771(8) 1 calc GR . P A 1
H21C H 0.393328 0.087974 0.930638 0.097 Uiso 0.771(8) 1 calc GR . P A 1
C22 C 0.3851(5) -0.0835(7) 0.7644(10) 0.075(3) Uani 0.771(8) 1 d D U P A 1
H22A H 0.369860 -0.085415 0.694493 0.112 Uiso 0.771(8) 1 calc GR . P A 1
H22B H 0.367652 -0.124083 0.802584 0.112 Uiso 0.771(8) 1 calc GR . P A 1
H22C H 0.418156 -0.105316 0.771500 0.112 Uiso 0.771(8) 1 calc GR . P A 1
C19 C 0.3622(5) 0.4289(9) 0.9050(8) 0.098(4) Uani 1 1 d . U . . .
H19A H 0.328013 0.416621 0.900397 0.146 Uiso 1 1 calc DGR . . . .
H19B H 0.367292 0.496147 0.898501 0.146 Uiso 1 1 calc GR . . . .
H19C H 0.379581 0.407193 0.969135 0.146 Uiso 1 1 calc GR . . . .
C18 C 0.4259(4) 0.3990(9) 0.8095(9) 0.096(4) Uani 1 1 d . U . . .
H18A H 0.449459 0.366131 0.858539 0.144 Uiso 1 1 calc GR . . . .
H18B H 0.432041 0.466394 0.814354 0.144 Uiso 1 1 calc GR . . . .
H18C H 0.428251 0.377236 0.743110 0.144 Uiso 1 1 calc GR . . . .
O10 O 0.3369(5) 0.2069(9) -0.0484(10) 0.069(4) Uani 0.5 1 d . . P B -1
N4 N 0.2826(5) 0.1696(9) 0.0475(10) 0.054(4) Uani 0.5 1 d D U P B -1
C26 C 0.3200(5) 0.1538(12) 0.0074(12) 0.052(4) Uani 0.5 1 d D U P B -1
H26 H 0.335709 0.095567 0.022410 0.062 Uiso 0.5 1 calc R . P B -1
C28 C 0.2688(7) 0.1017(13) 0.1191(13) 0.070(5) Uani 0.5 1 d D U P B -1
H28A H 0.297292 0.068682 0.153089 0.105 Uiso 0.5 1 calc GR . P B -1
H28B H 0.246049 0.056497 0.083722 0.105 Uiso 0.5 1 calc DGR . P B -1
H28C H 0.254054 0.135232 0.167743 0.105 Uiso 0.5 1 calc GR . P B -1
C27 C 0.2471(16) 0.245(3) 0.016(3) 0.077(9) Uani 0.5 1 d D U P B -1
H27A H 0.243922 0.283494 0.073610 0.115 Uiso 0.5 1 calc GR . P B -1
H27B H 0.216173 0.217203 -0.011728 0.115 Uiso 0.5 1 calc GR . P B -1
H27C H 0.257864 0.284301 -0.033690 0.115 Uiso 0.5 1 calc GR . P B -1
N3 N 0.3533(11) -0.0463(17) 0.7135(19) 0.065(3) Uani 0.229(8) 1 d D U P A 2
C23 C 0.3393(12) 0.0073(13) 0.637(2) 0.065(4) Uani 0.229(8) 1 d D U P A 2
H23 H 0.317030 -0.011470 0.580255 0.078 Uiso 0.229(8) 1 calc R . P A 2
C25 C 0.3352(15) -0.1420(17) 0.728(3) 0.076(5) Uani 0.229(8) 1 d D U P A 2
H25A H 0.303893 -0.137541 0.747217 0.114 Uiso 0.229(8) 1 calc GR . P A 2
H25B H 0.357543 -0.173824 0.780432 0.114 Uiso 0.229(8) 1 calc GR . P A 2
H25C H 0.332412 -0.177479 0.666490 0.114 Uiso 0.229(8) 1 calc GR . P A 2
C24 C 0.383(3) -0.005(3) 0.804(3) 0.065(3) Uani 0.229(8) 1 d D U P A 2
H24A H 0.416370 -0.019659 0.806479 0.097 Uiso 0.229(8) 1 calc GR . P A 2
H24B H 0.372397 -0.030168 0.862828 0.097 Uiso 0.229(8) 1 calc GR . P A 2
H24C H 0.378532 0.063465 0.802811 0.097 Uiso 0.229(8) 1 calc GR . P A 2

loop_
_atom_site_aniso_label
_atom_site_aniso_U_11
_atom_site_aniso_U_22
_atom_site_aniso_U_33
_atom_site_aniso_U_23
_atom_site_aniso_U_13
_atom_site_aniso_U_12
Sm4 0.01083(17) 0.01768(17) 0.02200(18) -0.00135(13) 0.00994(11) -0.00204(12)
O2 0.015(2) 0.030(2) 0.021(2) 0.0085(18) 0.0095(17) 0.0026(17)
O7 0.027(3) 0.026(2) 0.062(3) -0.009(2) 0.029(2) -0.002(2)
O1 0.013(2) 0.047(3) 0.035(3) 0.019(2) 0.0128(18) 0.0059(19)
O3 0.018(2) 0.021(2) 0.047(3) 0.009(2) 0.0122(19) 0.0044(17)
O5 0.015(2) 0.031(2) 0.039(3) 0.011(2) 0.0183(19) 0.0060(18)
O8 0.065(4) 0.043(3) 0.022(3) -0.009(2) 0.007(2) -0.012(3)
O4 0.021(2) 0.016(2) 0.034(2) 0.0045(18) 0.0157(18) 0.0017(17)
O9 0.033(3) 0.057(3) 0.048(3) 0.007(3) 0.018(2) 0.019(3)
O6 0.020(2) 0.035(3) 0.042(3) 0.012(2) 0.020(2) 0.0072(19)
C15 0.028(4) 0.032(4) 0.068(5) 0.008(4) 0.032(4) 0.000(3)
C14 0.023(3) 0.032(4) 0.068(5) -0.007(4) 0.029(3) -0.002(3)
C3 0.013(3) 0.015(3) 0.029(3) 0.000(2) 0.010(2) 0.002(2)
C1 0.017(3) 0.023(3) 0.019(3) 0.002(2) 0.008(2) -0.002(2)
C7 0.015(3) 0.026(3) 0.023(3) 0.006(3) 0.010(2) 0.001(2)
C2 0.012(3) 0.023(3) 0.023(3) 0.003(2) 0.013(2) -0.002(2)
C4 0.020(3) 0.019(3) 0.024(3) 0.004(2) 0.011(2) -0.003(2)
C9 0.024(3) 0.045(4) 0.036(4) 0.021(3) 0.021(3) 0.017(3)
C6 0.014(3) 0.024(3) 0.022(3) 0.003(2) 0.010(2) 0.005(2)
C5 0.009(3) 0.026(3) 0.028(3) -0.003(3) 0.011(2) 0.002(2)
C13 0.015(3) 0.029(3) 0.024(3) -0.003(3) 0.013(2) 0.000(2)
N2 0.066(4) 0.049(5) 0.075(4) 0.020(4) 0.014(4) 0.009(4)
C16 0.013(3) 0.035(4) 0.018(3) -0.002(3) 0.006(2) 0.001(3)
C8 0.024(3) 0.019(3) 0.027(3) 0.005(3) 0.014(3) 0.007(2)
C10 0.021(3) 0.036(4) 0.031(3) 0.009(3) 0.010(3) 0.009(3)
C11 0.031(4) 0.033(4) 0.051(4) 0.016(3) 0.027(3) 0.019(3)
N1 0.082(5) 0.063(5) 0.053(4) -0.010(4) 0.012(4) -0.008(4)
C12 0.025(3) 0.038(4) 0.048(4) 0.019(3) 0.019(3) 0.008(3)
C20 0.051(5) 0.047(5) 0.069(5) 0.029(4) 0.020(4) 0.010(4)
C17 0.070(6) 0.084(6) 0.053(5) -0.011(5) -0.002(5) -0.007(5)
C21 0.067(6) 0.049(5) 0.077(6) 0.017(5) 0.013(5) 0.004(5)
C22 0.084(5) 0.057(5) 0.082(5) 0.008(5) 0.014(5) 0.017(5)
C19 0.126(10) 0.097(8) 0.062(6) -0.010(6) -0.003(7) 0.010(8)
C18 0.091(8) 0.084(8) 0.108(9) -0.005(7) 0.007(7) -0.012(7)
O10 0.093(10) 0.059(8) 0.055(8) 0.012(6) 0.021(7) -0.007(7)
N4 0.056(7) 0.047(7) 0.055(7) 0.002(6) 0.004(6) 0.003(6)
C26 0.058(8) 0.045(7) 0.051(7) -0.002(7) 0.006(6) 0.000(6)
C28 0.080(12) 0.077(12) 0.061(10) 0.000(9) 0.036(9) -0.009(10)
C27 0.082(13) 0.064(10) 0.09(2) -0.005(13) 0.027(13) 0.014(10)
N3 0.068(5) 0.053(5) 0.075(6) 0.017(5) 0.018(5) 0.014(5)
C23 0.067(7) 0.059(7) 0.072(7) 0.016(6) 0.019(6) 0.010(6)
C25 0.082(8) 0.065(8) 0.084(8) 0.009(7) 0.020(7) 0.017(7)
C24 0.068(5) 0.051(5) 0.076(5) 0.018(5) 0.015(5) 0.009(5)

loop_
_atom_type_symbol
_atom_type_description
_atom_type_scat_dispersion_real
_atom_type_scat_dispersion_imag
_atom_type_scat_source
C C 0.0033 0.0016 'International Tables Vol C Tables 4.2.6.8 and 6.1.1.4'
H H 0.0000 0.0000 'International Tables Vol C Tables 4.2.6.8 and 6.1.1.4'
N N 0.0061 0.0033 'International Tables Vol C Tables 4.2.6.8 and 6.1.1.4'
O O 0.0106 0.0060 'International Tables Vol C Tables 4.2.6.8 and 6.1.1.4'
Sm Sm -0.1638 3.4418 'International Tables Vol C Tables 4.2.6.8 and 6.1.1.4'

loop_
_geom_angle_atom_site_label_1
_geom_angle_atom_site_label_2
_geom_angle_atom_site_label_3
_geom_angle
_geom_angle_site_symmetry_1
_geom_angle_site_symmetry_3
_geom_angle_publ_flag
O2 Sm4 Sm4 67.23(9) . 7_556 ?
O2 Sm4 O7 80.66(15) . 2_655 ?
O2 Sm4 O1 135.41(13) . 7_556 ?
O2 Sm4 O3 74.97(15) . 4_545 ?
O2 Sm4 O8 134.24(16) . . ?
O2 Sm4 O4 70.60(13) . 4_545 ?
O2 Sm4 O9 140.90(15) . . ?
O2 Sm4 O6 70.42(14) . 2_655 ?
O2 Sm4 C16 73.02(15) . 2_655 ?
O2 Sm4 C8 71.11(15) . 4_545 ?
O7 Sm4 Sm4 147.61(12) 2_655 7_556 ?
O7 Sm4 O1 140.81(15) 2_655 7_556 ?
O7 Sm4 O3 82.79(15) 2_655 4_545 ?
O7 Sm4 O4 129.39(15) 2_655 4_545 ?
O7 Sm4 O9 72.19(16) 2_655 . ?
O7 Sm4 O6 51.51(14) 2_655 2_655 ?
O7 Sm4 C16 25.77(16) 2_655 2_655 ?
O7 Sm4 C8 106.04(16) 2_655 4_545 ?
O1 Sm4 Sm4 69.29(9) 7_556 7_556 ?
O1 Sm4 O3 91.99(15) 7_556 4_545 ?
O1 Sm4 O4 68.53(13) 7_556 4_545 ?
O1 Sm4 O9 69.04(15) 7_556 . ?
O1 Sm4 O6 141.58(15) 7_556 2_655 ?
O1 Sm4 C16 150.89(15) 7_556 2_655 ?
O1 Sm4 C8 79.50(16) 7_556 4_545 ?
O3 Sm4 Sm4 84.87(9) 4_545 7_556 ?
O3 Sm4 O4 50.38(12) 4_545 4_545 ?
O3 Sm4 O9 74.18(17) 4_545 . ?
O3 Sm4 O6 125.59(13) 4_545 2_655 ?
O3 Sm4 C16 104.15(15) 4_545 2_655 ?
O3 Sm4 C8 24.81(15) 4_545 4_545 ?
O8 Sm4 Sm4 115.41(14) . 7_556 ?
O8 Sm4 O7 89.72(19) . 2_655 ?
O8 Sm4 O1 74.62(17) . 7_556 ?
O8 Sm4 O3 148.25(16) . 4_545 ?
O8 Sm4 O4 139.78(16) . 4_545 ?
O8 Sm4 O9 74.15(17) . . ?
O8 Sm4 O6 68.78(16) . 2_655 ?
O8 Sm4 C16 79.14(18) . 2_655 ?
O8 Sm4 C8 153.03(17) . 4_545 ?
O4 Sm4 Sm4 40.51(9) 6_566 7_556 ?
O4 Sm4 Sm4 35.50(8) 4_545 7_556 ?
O4 Sm4 O2 74.02(14) 6_566 . ?
O4 Sm4 O7 134.52(14) 6_566 2_655 ?
O4 Sm4 O1 79.54(14) 6_566 7_556 ?
O4 Sm4 O3 124.34(14) 6_566 4_545 ?
O4 Sm4 O8 82.12(16) 6_566 . ?
O4 Sm4 O4 76.01(14) 6_566 4_545 ?
O4 Sm4 O9 144.51(15) 6_566 . ?
O4 Sm4 O6 84.24(13) 6_566 2_655 ?
O4 Sm4 C16 109.29(15) 6_566 2_655 ?
O4 Sm4 C16 139.97(14) 4_545 2_655 ?
O4 Sm4 C8 100.66(15) 6_566 4_545 ?
O4 Sm4 C8 25.56(14) 4_545 4_545 ?
O9 Sm4 Sm4 132.17(12) . 7_556 ?
O9 Sm4 O4 105.96(15) . 4_545 ?
O9 Sm4 O6 110.29(16) . 2_655 ?
O9 Sm4 C16 91.94(17) . 2_655 ?
O9 Sm4 C8 89.72(18) . 4_545 ?
O6 Sm4 Sm4 116.83(10) 2_655 7_556 ?
O6 Sm4 O4 139.79(14) 2_655 4_545 ?
O6 Sm4 C16 25.78(15) 2_655 2_655 ?
O6 Sm4 C8 138.06(15) 2_655 4_545 ?
C16 Sm4 Sm4 135.26(12) 2_655 7_556 ?
C16 Sm4 C8 123.75(16) 2_655 4_545 ?
C8 Sm4 Sm4 60.45(12) 4_545 7_556 ?
C7 O2 Sm4 135.8(4) . . ?
C16 O7 Sm4 97.7(4) . 2_655 ?
C7 O1 Sm4 134.2(4) . 7_556 ?
C8 O3 Sm4 99.0(3) . 4 ?
C5 O5 C9 116.2(5) . . ?
C17 O8 Sm4 140.5(7) . . ?
Sm4 O4 Sm4 103.99(14) 6_565 4 ?
C8 O4 Sm4 89.0(3) . 4 ?
C8 O4 Sm4 159.8(4) . 6_565 ?
C20 O9 Sm4 127.0(6) . . ?
C23 O9 Sm4 118.7(14) . . ?
C16 O6 Sm4 88.2(3) . 2_655 ?
C10 C15 C14 120.4(6) . . ?
C15 C14 C13 120.2(6) . . ?
C2 C3 C4 120.3(5) . . ?
C2 C3 C8 120.2(5) . . ?
C4 C3 C8 119.4(5) . . ?
C2 C1 C7 121.5(5) . . ?
C6 C1 C7 118.5(5) . . ?
C6 C1 C2 120.0(5) . . ?
O2 C7 O1 126.3(5) . . ?
O2 C7 C1 117.0(5) . . ?
O1 C7 C1 116.7(5) . . ?
C1 C2 C3 119.7(5) . . ?
C5 C4 C3 119.2(5) . . ?
O5 C9 C10 109.7(5) . . ?
C1 C6 C5 119.6(5) . . ?
C4 C5 O5 115.8(5) . . ?
C4 C5 C6 121.0(5) . . ?
C6 C5 O5 123.2(5) . . ?
C14 C13 C16 118.9(5) . . ?
C12 C13 C14 119.0(6) . . ?
C12 C13 C16 122.1(6) . . ?
C20 N2 C21 127.5(10) . . ?
C20 N2 C22 117.7(10) . . ?
C21 N2 C22 114.7(9) . . ?
O7 C16 Sm4 56.6(3) . 2_655 ?
O7 C16 C13 117.0(5) . . ?
O6 C16 Sm4 66.0(3) . 2_655 ?
O6 C16 O7 122.5(5) . . ?
O6 C16 C13 120.5(5) . . ?
C13 C16 Sm4 172.5(4) . 2_655 ?
O3 C8 Sm4 56.2(3) . 4 ?
O3 C8 O4 121.7(5) . . ?
O3 C8 C3 119.2(5) . . ?
O4 C8 Sm4 65.4(3) . 4 ?
O4 C8 C3 119.1(5) . . ?
C3 C8 Sm4 175.3(4) . 4 ?
C15 C10 C9 117.1(6) . . ?
C11 C10 C15 119.4(6) . . ?
C11 C10 C9 123.4(6) . . ?
C10 C11 C12 119.8(6) . . ?
C17 N1 C19 121.0(10) . . ?
C17 N1 C18 118.9(9) . . ?
C19 N1 C18 119.7(9) . . ?
C13 C12 C11 121.2(6) . . ?
O9 C20 N2 134.0(11) . . ?
O8 C17 N1 127.8(11) . . ?
C26 N4 C28 120.2(14) . . ?
C26 N4 C27 125(2) . . ?
C27 N4 C28 115(2) . . ?
O10 C26 N4 126.7(16) . . ?
C23 N3 C25 126.0(13) . . ?
C23 N3 C24 119(2) . . ?
C25 N3 C24 114.1(10) . . ?
O9 C23 N3 112(2) . . ?

loop_
_geom_bond_atom_site_label_1
_geom_bond_atom_site_label_2
_geom_bond_distance
_geom_bond_site_symmetry_2
_geom_bond_publ_flag
Sm4 Sm4 3.9995(6) 7_556 ?
Sm4 O2 2.402(4) . ?
Sm4 O7 2.421(4) 2_655 ?
Sm4 O1 2.432(4) 7_556 ?
Sm4 O3 2.477(4) 4_545 ?
Sm4 O8 2.405(5) . ?
Sm4 O4 2.393(4) 6_566 ?
Sm4 O4 2.678(4) 4_545 ?
Sm4 O9 2.494(5) . ?
Sm4 O6 2.629(4) 2_655 ?
Sm4 C16 2.875(6) 2_655 ?
Sm4 C8 2.943(6) 4_545 ?
O2 C7 1.252(7) . ?
O7 C16 1.261(8) . ?
O1 C7 1.265(7) . ?
O3 C8 1.251(7) . ?
O5 C9 1.413(7) . ?
O5 C5 1.393(6) . ?
O8 C17 1.168(11) . ?
O4 C8 1.270(7) . ?
O9 C20 1.239(8) . ?
O9 C23 1.193(10) . ?
O6 C16 1.251(7) . ?
C15 C14 1.394(9) . ?
C15 C10 1.387(9) . ?
C14 C13 1.395(9) . ?
C3 C2 1.396(8) . ?
C3 C4 1.397(8) . ?
C3 C8 1.499(8) . ?
C1 C7 1.515(8) . ?
C1 C2 1.396(8) . ?
C1 C6 1.391(8) . ?
C4 C5 1.385(8) . ?
C9 C10 1.508(8) . ?
C6 C5 1.392(8) . ?
C13 C16 1.508(8) . ?
C13 C12 1.370(9) . ?
N2 C20 1.312(8) . ?
N2 C21 1.487(9) . ?
N2 C22 1.498(9) . ?
C10 C11 1.385(9) . ?
C11 C12 1.400(9) . ?
N1 C17 1.363(12) . ?
N1 C19 1.427(13) . ?
N1 C18 1.432(14) . ?
O10 C26 1.240(19) . ?
N4 C26 1.310(9) . ?
N4 C28 1.488(9) . ?
N4 C27 1.487(10) . ?
N3 C23 1.304(10) . ?
N3 C25 1.490(10) . ?
N3 C24 1.493(10) . ?

loop_
_geom_torsion_atom_site_label_1
_geom_torsion_atom_site_label_2
_geom_torsion_atom_site_label_3
_geom_torsion_atom_site_label_4
_geom_torsion
_geom_torsion_site_symmetry_1
_geom_torsion_site_symmetry_2
_geom_torsion_site_symmetry_3
_geom_torsion_site_symmetry_4
_geom_torsion_publ_flag
Sm4 O2 C7 O1 -38.5(10) . . . . ?
Sm4 O2 C7 C1 140.9(4) . . . . ?
Sm4 O7 C16 O6 4.4(7) 2_655 . . . ?
Sm4 O7 C16 C13 -175.5(4) 2_655 . . . ?
Sm4 O1 C7 O2 13.7(10) 7_556 . . . ?
Sm4 O1 C7 C1 -165.8(4) 7_556 . . . ?
Sm4 O3 C8 O4 0.7(6) 4 . . . ?
Sm4 O3 C8 C3 -178.6(4) 4 . . . ?
Sm4 O8 C17 N1 -158.3(7) . . . . ?
Sm4 O4 C8 Sm4 130.6(10) 6_565 . . 4 ?
Sm4 O4 C8 O3 130.0(9) 6_565 . . . ?
Sm4 O4 C8 O3 -0.6(6) 4 . . . ?
Sm4 O4 C8 C3 178.7(5) 4 . . . ?
Sm4 O4 C8 C3 -50.7(13) 6_565 . . . ?
Sm4 O9 C20 N2 170.3(14) . . . . ?
Sm4 O9 C23 N3 -159(2) . . . . ?
Sm4 O6 C16 O7 -4.0(6) 2_655 . . . ?
Sm4 O6 C16 C13 175.9(5) 2_655 . . . ?
O5 C9 C10 C15 -155.4(6) . . . . ?
O5 C9 C10 C11 28.2(9) . . . . ?
C15 C14 C13 C16 175.8(7) . . . . ?
C15 C14 C13 C12 -1.5(11) . . . . ?
C15 C10 C11 C12 0.2(11) . . . . ?
C14 C15 C10 C9 -176.1(7) . . . . ?
C14 C15 C10 C11 0.5(12) . . . . ?
C14 C13 C16 O7 1.3(9) . . . . ?
C14 C13 C16 O6 -178.6(6) . . . . ?
C14 C13 C12 C11 2.2(11) . . . . ?
C3 C4 C5 O5 176.7(5) . . . . ?
C3 C4 C5 C6 -4.1(9) . . . . ?
C1 C6 C5 O5 -178.0(5) . . . . ?
C1 C6 C5 C4 2.9(9) . . . . ?
C7 C1 C2 C3 176.0(5) . . . . ?
C7 C1 C6 C5 -178.1(5) . . . . ?
C2 C3 C4 C5 2.1(9) . . . . ?
C2 C3 C8 O3 -24.9(8) . . . . ?
C2 C3 C8 O4 155.8(5) . . . . ?
C2 C1 C7 O2 -175.2(5) . . . . ?
C2 C1 C7 O1 4.2(9) . . . . ?
C2 C1 C6 C5 0.5(9) . . . . ?
C4 C3 C2 C1 1.3(9) . . . . ?
C4 C3 C8 O3 153.7(6) . . . . ?
C4 C3 C8 O4 -25.6(8) . . . . ?
C9 O5 C5 C4 -163.0(6) . . . . ?
C9 O5 C5 C6 17.8(8) . . . . ?
C9 C10 C11 C12 176.6(7) . . . . ?
C6 C1 C7 O2 3.4(8) . . . . ?
C6 C1 C7 O1 -177.1(6) . . . . ?
C6 C1 C2 C3 -2.6(9) . . . . ?
C5 O5 C9 C10 166.1(5) . . . . ?
C16 C13 C12 C11 -175.1(6) . . . . ?
C8 C3 C2 C1 179.8(5) . . . . ?
C8 C3 C4 C5 -176.5(5) . . . . ?
C10 C15 C14 C13 0.2(12) . . . . ?
C10 C11 C12 C13 -1.6(11) . . . . ?
C12 C13 C16 O7 178.6(6) . . . . ?
C12 C13 C16 O6 -1.3(9) . . . . ?
C21 N2 C20 O9 174.7(13) . . . . ?
C22 N2 C20 O9 -6(3) . . . . ?
C19 N1 C17 O8 176.1(10) . . . . ?
C18 N1 C17 O8 3.1(17) . . . . ?
C28 N4 C26 O10 -175.3(17) . . . . ?
C27 N4 C26 O10 14(4) . . . . ?
C25 N3 C23 O9 176(3) . . . . ?
C24 N3 C23 O9 9(6) . . . . ?

loop_
_platon_squeeze_void_nr
_platon_squeeze_void_average_x
_platon_squeeze_void_average_y
_platon_squeeze_void_average_z
_platon_squeeze_void_volume
_platon_squeeze_void_count_electrons
_platon_squeeze_void_content
1 0.500 0.885 0.250 128 45 ' '
2 1.000 0.385 0.250 128 45 ' '
3 0.500 0.115 0.750 128 45 ' '
4 1.000 0.615 0.750 128 45 ' '
